data_2208846
loop_
_publ_author_name
'Suchada Chantrapromma'
'Charoen Pakathirathien'
'Hoong-Kun Fun'
'Abdul Razak Ibrahim'
'Chatchanok Karalai'

_publ_section_title
;14-Hydroxy-14-hydroxymethyl-5,5,9-trimethyltetracyclo[11.2.1.0^1,10^.0^4,9^]hexadecane
 hemihydrate
;
_journal_coeditor_code CV2017
_journal_issue 5
_journal_name_full 'Acta Crystallographica Section E'
_journal_page_first o1742
_journal_page_last o1744
_journal_paper_doi 10.1107/S160053680601107X
_journal_volume 62
_journal_year 2006
_chemical_formula_moiety 'C20 H34 O2, 0.5H2 O'
_chemical_formula_sum 'C20 H35 O2.5'
_chemical_formula_weight 315.48
_chemical_melting_point 447.5(5)
_chemical_name_common
;
ent-16\b-17\a-dihydroxykaurane
;
_chemical_name_systematic
;
5,5,9-Trimethyl-14-hydroxy-14-
hydroxymethyl-tetracyclo[11.2.1.0^1,10^.0^4,9^] hexadecane hemihydrate
;
_space_group_IT_number 5
_symmetry_cell_setting monoclinic
_symmetry_space_group_name_Hall 'C 2y'
_symmetry_space_group_name_H-M 'C 1 2 1'
_atom_sites_solution_hydrogens geom
_atom_sites_solution_primary direct
_atom_sites_solution_secondary difmap
_audit_creation_method SHELXL-97
_cell_angle_alpha 90.00
_cell_angle_beta 98.493(5)
_cell_angle_gamma 90.00
_cell_formula_units_Z 4
_cell_length_a 12.8348(13)
_cell_length_b 6.2254(5)
_cell_length_c 22.202(2)
_cell_measurement_reflns_used 6362
_cell_measurement_temperature 100.00(10)
_cell_measurement_theta_max 26.00
_cell_measurement_theta_min 0.93
_cell_volume 1754.5(3)
_computing_cell_refinement APEX2
_computing_data_collection 'APEX2 (Bruker, 2005)'
_computing_data_reduction 'SAINT (Bruker, 2005)'
_computing_molecular_graphics SHELXTL
_computing_publication_material
;
SHELXTL and PLATON (Spek, 2003)
;
_computing_structure_refinement SHELXTL
_computing_structure_solution 'SHELXTL (Sheldrick, 1998)'
_diffrn_ambient_temperature 273(2)
_diffrn_detector_area_resol_mean 8.33
_diffrn_measured_fraction_theta_full 0.996
_diffrn_measured_fraction_theta_max 0.996
_diffrn_measurement_device_type
;
Bruker SMART APEX2 CCD area-detector diffractometer
;
_diffrn_measurement_method '\w scans'
_diffrn_radiation_monochromator graphite
_diffrn_radiation_source 'fine-focus sealed tube'
_diffrn_radiation_type MoK\a
_diffrn_radiation_wavelength 0.71073
_diffrn_reflns_av_R_equivalents 0.0630
_diffrn_reflns_av_sigmaI/netI 0.0711
_diffrn_reflns_limit_h_max 15
_diffrn_reflns_limit_h_min -13
_diffrn_reflns_limit_k_max 7
_diffrn_reflns_limit_k_min -6
_diffrn_reflns_limit_l_max 23
_diffrn_reflns_limit_l_min -27
_diffrn_reflns_number 6362
_diffrn_reflns_theta_full 26.00
_diffrn_reflns_theta_max 26.00
_diffrn_reflns_theta_min 0.93
_diffrn_standards_decay_% 0
_diffrn_standards_interval_count 0
_diffrn_standards_interval_time 0
_diffrn_standards_number 0
_exptl_absorpt_coefficient_mu 0.076
_exptl_absorpt_correction_T_max 0.995
_exptl_absorpt_correction_T_min 0.983
_exptl_absorpt_correction_type multi-scan
_exptl_absorpt_process_details '(SADABS; Bruker, 2005)'
_exptl_crystal_colour Colourless
_exptl_crystal_density_diffrn 1.194
_exptl_crystal_density_method 'not measured'
_exptl_crystal_description Slab
_exptl_crystal_F_000 700
_exptl_crystal_size_max 0.28
_exptl_crystal_size_mid 0.19
_exptl_crystal_size_min 0.07
_refine_diff_density_max 0.558
_refine_diff_density_min -0.380
_refine_ls_extinction_method none
_refine_ls_goodness_of_fit_ref 1.190
_refine_ls_hydrogen_treatment mixed
_refine_ls_matrix_type full
_refine_ls_number_parameters 210
_refine_ls_number_reflns 1894
_refine_ls_number_restraints 3
_refine_ls_restrained_S_all 1.189
_refine_ls_R_factor_all 0.1056
_refine_ls_R_factor_gt 0.0856
_refine_ls_shift/su_max 0.000
_refine_ls_shift/su_mean 0.000
_refine_ls_structure_factor_coef Fsqd
_refine_ls_weighting_details 'calc w=1/[\s^2^(Fo^2^)+(0.1537P)^2^+0.3783P] where P=(Fo^2^+2Fc^2^)/3'
_refine_ls_weighting_scheme calc
_refine_ls_wR_factor_gt 0.2268
_refine_ls_wR_factor_ref 0.2514
_reflns_number_gt 1506
_reflns_number_total 1894
_reflns_threshold_expression 'I > 2\s(I)'
_cod_data_source_file cv2017.cif
_cod_data_source_block I
_cod_depositor_comments
;
The following automatic conversions were performed:
'_symmetry_cell_setting' value 'Monoclinic' changed to 'monoclinic'
according to '/home/saulius/struct/CIF-dictionaries/cif_core.dic'
dictionary named 'cif_core.dic' version 2.4.1 from 2010-06-29.

Automatic conversion script
Id: cif_fix_enum 1527 2010-12-29 10:47:43Z saulius 

The following automatic conversions were performed:

'_chemical_melting_point' value '447-448 K' was changed to '447.5(5)'
- the average value was taken and precision was estimated.

Automatic conversion script
Id: cif_fix_values 1646 2011-03-28 12:23:43Z adriana 

The following automatic conversions were performed:

'_chemical_melting_point' value '447-448 K' was changed to '447.5(5)'
- the average value was taken and precision was
estimated.

'_symmetry_cell_setting' value 'Monoclinic' changed to
'monoclinic' according to
/home/saulius/struct/CIF-dictionaries/cif_core.dic dictionary named
'cif_core.dic' version 2.4.1 from 2010-06-29.

Automatic conversion script
Id: cif_fix_values 1715 2011-07-08 13:25:40Z adriana 
;
_cod_original_sg_symbol_H-M 'C 2'
_cod_database_code 2208846
_cod_database_fobs_code 2208846

loop_
_symmetry_equiv_pos_as_xyz
'x, y, z'
'-x, y, -z'
'x+1/2, y+1/2, z'
'-x+1/2, y+1/2, -z'

loop_
_atom_site_type_symbol
_atom_site_label
_atom_site_fract_x
_atom_site_fract_y
_atom_site_fract_z
_atom_site_U_iso_or_equiv
_atom_site_adp_type
_atom_site_calc_flag
_atom_site_refinement_flags
_atom_site_occupancy
O O1W 0.0000 0.5697(10) 0.0000 0.0295(15) Uani d SD 1
H H1W1 -0.048(3) 0.493(4) 0.011(3) 0.05(3) Uiso d D 1
O O1 0.1478(3) 0.8847(7) 0.05063(18) 0.0261(11) Uani d . 1
H H1O1 0.1163 0.7707 0.0437 0.039 Uiso calc R 1
O O2 0.3512(4) 0.7579(7) 0.01959(19) 0.0285(11) Uani d . 1
H H1O2 0.3414 0.6649 -0.0068 0.043 Uiso calc R 1
C C1 0.2112(4) 0.9714(9) 0.2001(3) 0.0175(9) Uani d . 1
C C2 0.1187(4) 0.9771(10) 0.2355(3) 0.0214(13) Uani d . 1
H H2A 0.1101 0.8358 0.2525 0.026 Uiso calc R 1
H H2B 0.0551 1.0098 0.2076 0.026 Uiso calc R 1
C C3 0.1316(4) 1.1416(10) 0.2869(3) 0.0218(13) Uani d . 1
H H3A 0.0704 1.1382 0.3078 0.026 Uiso calc R 1
H H3B 0.1372 1.2846 0.2703 0.026 Uiso calc R 1
C C4 0.2314(4) 1.0899(9) 0.3321(2) 0.0178(12) Uani d . 1
H H4 0.2260 0.9356 0.3398 0.021 Uiso calc R 1
C C5 0.2364(4) 1.1947(10) 0.3959(3) 0.0203(13) Uani d . 1
C C6 0.3371(5) 1.1170(11) 0.4360(3) 0.0240(14) Uani d . 1
H H6A 0.3455 1.1963 0.4740 0.029 Uiso calc R 1
H H6B 0.3287 0.9666 0.4456 0.029 Uiso calc R 1
C C7 0.4372(5) 1.1422(11) 0.4074(3) 0.0253(14) Uani d . 1
H H7A 0.4522 1.2938 0.4033 0.030 Uiso calc R 1
H H7B 0.4959 1.0783 0.4339 0.030 Uiso calc R 1
C C8 0.4265(5) 1.0358(10) 0.3452(3) 0.0246(14) Uani d . 1
H H8A 0.4214 0.8818 0.3505 0.030 Uiso calc R 1
H H8B 0.4901 1.0636 0.3277 0.030 Uiso calc R 1
C C9 0.3310(4) 1.1109(9) 0.2997(3) 0.0171(12) Uani d . 1
C C10 0.3162(4) 0.9515(9) 0.2442(2) 0.0172(12) Uani d . 1
H H10 0.3137 0.8086 0.2624 0.021 Uiso calc R 1
C C11 0.4099(4) 0.9411(10) 0.2073(3) 0.0209(13) Uani d . 1
H H11A 0.4725 0.9915 0.2333 0.025 Uiso calc R 1
H H11B 0.4216 0.7918 0.1978 0.025 Uiso calc R 1
C C12 0.3983(4) 1.0692(11) 0.1479(3) 0.0227(14) Uani d . 1
H H12A 0.4210 1.2157 0.1572 0.027 Uiso calc R 1
H H12B 0.4452 1.0083 0.1220 0.027 Uiso calc R 1
C C13 0.2868(5) 1.0746(9) 0.1124(3) 0.0180(13) Uani d . 1
H H13A 0.2836 1.1652 0.0761 0.022 Uiso calc R 1
C C14 0.2393(4) 0.8513(9) 0.0961(3) 0.0175(9) Uani d . 1
C C15 0.2023(5) 0.7764(9) 0.1552(3) 0.0207(14) Uani d . 1
H H15A 0.2460 0.6587 0.1730 0.025 Uiso calc R 1
H H15B 0.1299 0.7269 0.1470 0.025 Uiso calc R 1
C C16 0.2131(4) 1.1587(10) 0.1552(3) 0.0202(13) Uani d . 1
H H16A 0.1433 1.1875 0.1334 0.024 Uiso calc R 1
H H16B 0.2407 1.2883 0.1759 0.024 Uiso calc R 1
C C17 0.1426(4) 1.1190(11) 0.4254(3) 0.0241(14) Uani d . 1
H H17A 0.1523 1.1616 0.4674 0.036 Uiso calc R 1
H H17B 0.1373 0.9654 0.4227 0.036 Uiso calc R 1
H H17C 0.0791 1.1825 0.4046 0.036 Uiso calc R 1
C C18 0.2344(5) 1.4439(10) 0.3942(3) 0.0246(14) Uani d . 1
H H18A 0.2219 1.4979 0.4330 0.037 Uiso calc R 1
H H18B 0.1792 1.4915 0.3632 0.037 Uiso calc R 1
H H18C 0.3009 1.4964 0.3855 0.037 Uiso calc R 1
C C19 0.3544(5) 1.3412(9) 0.2815(3) 0.0195(13) Uani d . 1
H H19A 0.3921 1.4151 0.3159 0.029 Uiso calc R 1
H H19B 0.2894 1.4147 0.2680 0.029 Uiso calc R 1
H H19C 0.3964 1.3383 0.2491 0.029 Uiso calc R 1
C C20 0.3104(5) 0.6878(10) 0.0719(3) 0.0242(14) Uani d . 1
H H20A 0.3686 0.6551 0.1037 0.029 Uiso calc R 1
H H20B 0.2709 0.5563 0.0622 0.029 Uiso calc R 1

loop_
_atom_site_aniso_label
_atom_site_aniso_U_11
_atom_site_aniso_U_22
_atom_site_aniso_U_33
_atom_site_aniso_U_12
_atom_site_aniso_U_13
_atom_site_aniso_U_23
O1W 0.019(3) 0.014(3) 0.057(4) 0.000 0.012(3) 0.000
O1 0.027(2) 0.018(2) 0.030(2) -0.002(2) -0.0067(18) -0.0057(19)
O2 0.047(3) 0.014(2) 0.027(2) -0.003(2) 0.015(2) -0.0069(19)
C1 0.019(2) 0.0022(18) 0.031(2) 0.0004(17) 0.0029(17) -0.0005(17)
C2 0.019(3) 0.014(3) 0.032(3) -0.004(3) 0.004(2) -0.004(3)
C3 0.020(3) 0.013(3) 0.034(3) 0.002(3) 0.006(2) -0.002(3)
C4 0.019(3) 0.005(3) 0.030(3) -0.001(2) 0.005(2) 0.005(2)
C5 0.017(3) 0.015(3) 0.029(3) -0.001(2) 0.002(2) -0.001(3)
C6 0.028(3) 0.018(3) 0.026(3) -0.001(3) 0.007(2) 0.002(3)
C7 0.023(3) 0.022(3) 0.030(3) -0.002(3) 0.000(2) 0.001(3)
C8 0.025(3) 0.016(3) 0.034(3) 0.001(3) 0.005(3) -0.001(3)
C9 0.022(3) 0.002(3) 0.027(3) -0.001(2) 0.003(2) 0.000(2)
C10 0.020(3) 0.005(3) 0.026(3) 0.002(3) 0.001(2) -0.001(2)
C11 0.018(3) 0.017(3) 0.028(3) 0.001(3) 0.004(2) -0.003(3)
C12 0.022(3) 0.019(3) 0.027(3) -0.006(3) 0.004(2) -0.002(3)
C13 0.021(3) 0.007(3) 0.025(3) -0.005(2) 0.001(2) 0.007(2)
C14 0.019(2) 0.0022(18) 0.031(2) 0.0004(17) 0.0029(17) -0.0005(17)
C15 0.022(3) 0.006(3) 0.034(4) 0.001(2) 0.004(3) 0.001(2)
C16 0.017(3) 0.005(3) 0.037(3) 0.003(2) 0.000(3) 0.002(3)
C17 0.019(3) 0.022(3) 0.032(3) -0.009(3) 0.006(2) -0.001(3)
C18 0.031(3) 0.009(3) 0.035(3) 0.003(3) 0.010(3) -0.003(3)
C19 0.025(3) 0.007(3) 0.026(3) -0.006(2) 0.003(2) 0.002(2)
C20 0.031(3) 0.011(3) 0.029(3) -0.002(3) -0.002(3) -0.003(3)

loop_
_atom_type_symbol
_atom_type_description
_atom_type_scat_dispersion_real
_atom_type_scat_dispersion_imag
_atom_type_scat_source
C C 0.0033 0.0000 'International Tables Vol C Tables 4.2.6.8 and 6.1.1.4'
H H 0.0000 0.0000 'International Tables Vol C Tables 4.2.6.8 and 6.1.1.4'
O O 0.0106 0.0000 'International Tables Vol C Tables 4.2.6.8 and 6.1.1.4'

loop_
_geom_angle_atom_site_label_1
_geom_angle_atom_site_label_2
_geom_angle_atom_site_label_3
_geom_angle
C14 O1 H1O1 109.5
C20 O2 H1O2 109.5
C2 C1 C16 114.0(5)
C2 C1 C10 110.4(5)
C16 C1 C10 112.0(4)
C2 C1 C15 111.0(5)
C16 C1 C15 100.5(4)
C10 C1 C15 108.4(4)
C1 C2 C3 113.4(5)
C1 C2 H2A 108.9
C3 C2 H2A 108.9
C1 C2 H2B 108.9
C3 C2 H2B 108.9
H2A C2 H2B 107.7
C2 C3 C4 109.6(5)
C2 C3 H3A 109.8
C4 C3 H3A 109.8
C2 C3 H3B 109.8
C4 C3 H3B 109.8
H3A C3 H3B 108.2
C3 C4 C5 115.2(5)
C3 C4 C9 109.9(4)
C5 C4 C9 117.3(4)
C3 C4 H4 104.2
C5 C4 H4 104.2
C9 C4 H4 104.2
C17 C5 C6 107.7(5)
C17 C5 C4 109.4(5)
C6 C5 C4 108.4(5)
C17 C5 C18 107.9(5)
C6 C5 C18 109.7(5)
C4 C5 C18 113.6(5)
C7 C6 C5 114.5(5)
C7 C6 H6A 108.6
C5 C6 H6A 108.6
C7 C6 H6B 108.6
C5 C6 H6B 108.6
H6A C6 H6B 107.6
C8 C7 C6 111.5(5)
C8 C7 H7A 109.3
C6 C7 H7A 109.3
C8 C7 H7B 109.3
C6 C7 H7B 109.3
H7A C7 H7B 108.0
C7 C8 C9 114.8(5)
C7 C8 H8A 108.6
C9 C8 H8A 108.6
C7 C8 H8B 108.6
C9 C8 H8B 108.6
H8A C8 H8B 107.5
C19 C9 C8 106.8(5)
C19 C9 C4 113.9(5)
C8 C9 C4 107.4(5)
C19 C9 C10 113.0(5)
C8 C9 C10 108.4(4)
C4 C9 C10 107.2(4)
C1 C10 C11 109.8(4)
C1 C10 C9 116.0(4)
C11 C10 C9 115.2(4)
C1 C10 H10 104.8
C11 C10 H10 104.8
C9 C10 H10 104.8
C12 C11 C10 116.7(5)
C12 C11 H11A 108.1
C10 C11 H11A 108.1
C12 C11 H11B 108.1
C10 C11 H11B 108.1
H11A C11 H11B 107.3
C13 C12 C11 114.9(5)
C13 C12 H12A 108.5
C11 C12 H12A 108.5
C13 C12 H12B 108.5
C11 C12 H12B 108.5
H12A C12 H12B 107.5
C12 C13 C16 107.7(5)
C12 C13 C14 114.2(5)
C16 C13 C14 101.2(5)
C12 C13 H13A 111
C16 C13 H13A 111
C14 C13 H13A 111
O1 C14 C20 108.6(5)
O1 C14 C15 108.6(5)
C20 C14 C15 112.1(5)
O1 C14 C13 106.7(4)
C20 C14 C13 116.8(5)
C15 C14 C13 103.6(5)
C14 C15 C1 107.9(5)
C14 C15 H15A 110.1
C1 C15 H15A 110.1
C14 C15 H15B 110.1
C1 C15 H15B 110.1
H15A C15 H15B 108.4
C13 C16 C1 102.4(4)
C13 C16 H16A 111.3
C1 C16 H16A 111.3
C13 C16 H16B 111.3
C1 C16 H16B 111.3
H16A C16 H16B 109.2
C5 C17 H17A 109.5
C5 C17 H17B 109.5
H17A C17 H17B 109.5
C5 C17 H17C 109.5
H17A C17 H17C 109.5
H17B C17 H17C 109.5
C5 C18 H18A 109.5
C5 C18 H18B 109.5
H18A C18 H18B 109.5
C5 C18 H18C 109.5
H18A C18 H18C 109.5
H18B C18 H18C 109.5
C9 C19 H19A 109.5
C9 C19 H19B 109.5
H19A C19 H19B 109.5
C9 C19 H19C 109.5
H19A C19 H19C 109.5
H19B C19 H19C 109.5
O2 C20 C14 113.5(5)
O2 C20 H20A 108.9
C14 C20 H20A 108.9
O2 C20 H20B 108.9
C14 C20 H20B 108.9
H20A C20 H20B 107.7

loop_
_geom_bond_atom_site_label_1
_geom_bond_atom_site_label_2
_geom_bond_distance
_geom_bond_publ_flag
O1W H1W1 0.84(4) ?
O1 C14 1.446(7) y
O1 H1O1 0.8200 ?
O2 C20 1.412(8) y
O2 H1O2 0.8200 ?
C1 C2 1.518(8) ?
C1 C16 1.536(8) ?
C1 C10 1.549(7) ?
C1 C15 1.564(8) ?
C2 C3 1.525(8) ?
C2 H2A 0.9700 ?
C2 H2B 0.9700 ?
C3 C4 1.540(7) ?
C3 H3A 0.9700 ?
C3 H3B 0.9700 ?
C4 C5 1.552(8) ?
C4 C9 1.563(8) ?
C4 H4 0.9800 ?
C5 C17 1.527(8) ?
C5 C6 1.536(8) ?
C5 C18 1.552(8) ?
C6 C7 1.523(8) ?
C6 H6A 0.9700 ?
C6 H6B 0.9700 ?
C7 C8 1.519(8) ?
C7 H7A 0.9700 ?
C7 H7B 0.9700 ?
C8 C9 1.541(8) ?
C8 H8A 0.9700 ?
C8 H8B 0.9700 ?
C9 C19 1.532(7) ?
C9 C10 1.572(8) ?
C10 C11 1.552(8) ?
C10 H10 0.9800 ?
C11 C12 1.529(8) ?
C11 H11A 0.9700 ?
C11 H11B 0.9700 ?
C12 C13 1.529(8) ?
C12 H12A 0.9700 ?
C12 H12B 0.9700 ?
C13 C16 1.529(8) ?
C13 C14 1.540(8) ?
C13 H13A 0.98 ?
C14 C20 1.517(8) ?
C14 C15 1.533(9) ?
C15 H15A 0.9700 ?
C15 H15B 0.9700 ?
C16 H16A 0.9700 ?
C16 H16B 0.9700 ?
C17 H17A 0.9600 ?
C17 H17B 0.9600 ?
C17 H17C 0.9600 ?
C18 H18A 0.9600 ?
C18 H18B 0.9600 ?
C18 H18C 0.9600 ?
C19 H19A 0.9600 ?
C19 H19B 0.9600 ?
C19 H19C 0.9600 ?
C20 H20A 0.9700 ?
C20 H20B 0.9700 ?

loop_
_geom_hbond_atom_site_label_D
_geom_hbond_atom_site_label_H
_geom_hbond_atom_site_label_A
_geom_hbond_site_symmetry_A
_geom_hbond_distance_DH
_geom_hbond_distance_HA
_geom_hbond_distance_DA
_geom_hbond_angle_DHA
_geom_hbond_publ_flag
O1 H1O1 O1W 1_555 0.82 2.08 2.842(6) 156 y
O1W H1W1 O2 3_445 0.84(4) 1.98(3) 2.802(6) 164(5) y
O2 H1O2 O1 4_545 0.82 2.01 2.799(6) 161 y

loop_
_geom_torsion_atom_site_label_1
_geom_torsion_atom_site_label_2
_geom_torsion_atom_site_label_3
_geom_torsion_atom_site_label_4
_geom_torsion
_geom_torsion_publ_flag
C16 C1 C2 C3 -76.5(6) ?
C10 C1 C2 C3 50.6(6) ?
C15 C1 C2 C3 170.9(5) ?
C1 C2 C3 C4 -59.5(6) ?
C2 C3 C4 C5 -161.5(5) ?
C2 C3 C4 C9 63.3(6) ?
C3 C4 C5 C17 59.7(6) ?
C9 C4 C5 C17 -168.5(5) y
C3 C4 C5 C6 176.9(5) ?
C9 C4 C5 C6 -51.3(7) ?
C3 C4 C5 C18 -60.9(7) ?
C9 C4 C5 C18 70.9(6) y
C17 C5 C6 C7 169.2(5) ?
C4 C5 C6 C7 50.9(7) ?
C18 C5 C6 C7 -73.6(7) ?
C5 C6 C7 C8 -54.0(7) ?
C6 C7 C8 C9 54.8(7) ?
C7 C8 C9 C19 70.9(6) y
C7 C8 C9 C4 -51.6(7) ?
C7 C8 C9 C10 -167.1(5) ?
C3 C4 C9 C19 67.5(6) ?
C5 C4 C9 C19 -66.7(6) ?
C3 C4 C9 C8 -174.5(5) ?
C5 C4 C9 C8 51.4(6) ?
C3 C4 C9 C10 -58.3(6) ?
C5 C4 C9 C10 167.6(5) ?
C2 C1 C10 C11 178.9(5) ?
C16 C1 C10 C11 -52.9(6) ?
C15 C1 C10 C11 57.0(6) ?
C2 C1 C10 C9 -48.3(6) ?
C16 C1 C10 C9 79.9(6) ?
C15 C1 C10 C9 -170.1(5) ?
C19 C9 C10 C1 -74.1(6) ?
C8 C9 C10 C1 167.8(5) ?
C4 C9 C10 C1 52.2(6) ?
C19 C9 C10 C11 56.2(6) ?
C8 C9 C10 C11 -61.9(6) ?
C4 C9 C10 C11 -177.5(4) ?
C1 C10 C11 C12 33.2(7) ?
C9 C10 C11 C12 -100.0(6) ?
C10 C11 C12 C13 -36.0(7) ?
C11 C12 C13 C16 55.0(6) ?
C11 C12 C13 C14 -56.6(7) ?
C12 C13 C14 O1 -165.9(5) ?
C16 C13 C14 O1 78.6(5) ?
C12 C13 C14 C20 -44.3(7) ?
C16 C13 C14 C20 -159.7(5) ?
C12 C13 C14 C15 79.6(6) ?
C16 C13 C14 C15 -35.9(5) ?
O1 C14 C15 C1 -103.5(5) ?
C20 C14 C15 C1 136.5(5) y
C13 C14 C15 C1 9.7(6) ?
C2 C1 C15 C14 141.0(5) ?
C16 C1 C15 C14 20.1(5) ?
C10 C1 C15 C14 -97.5(5) ?
C12 C13 C16 C1 -70.3(5) ?
C14 C13 C16 C1 49.8(5) ?
C2 C1 C16 C13 -161.4(4) ?
C10 C1 C16 C13 72.3(5) ?
C15 C1 C16 C13 -42.6(5) ?
O1 C14 C20 O2 63.8(6) ?
C15 C14 C20 O2 -176.2(5) y
C13 C14 C20 O2 -56.9(7) y

loop_
_cod_related_entry_id
_cod_related_entry_database
_cod_related_entry_code
1 ChemSpider 21179438
